data_7210115
loop_
_publ_author_name
'Liu, Guang-Zhen'
'Li, Shi-Hui'
'Li, Xiao-Ling'
'Xin, Ling-Yun'
'Wang, Li-Ya'

_publ_section_title
;
 Three series of MOFs featuring various metal(ii)-carboxylate chains
 cross-linked by dipyridyl-typed coligands: synthesis, structure, and
 solvent-dependent luminescence
;
_journal_issue 22
_journal_name_full CrystEngComm
_journal_page_first 4571
_journal_paper_doi 10.1039/c3ce40109j
_journal_volume 15
_journal_year 2013
_chemical_formula_sum 'C24 H19 Cd F3 N3 O5.5'
_chemical_formula_weight 606.82
_chemical_name_systematic
;
?
;
_space_group_IT_number 15
_symmetry_cell_setting monoclinic
_symmetry_space_group_name_Hall '-C 2yc'
_symmetry_space_group_name_H-M 'C 1 2/c 1'
_atom_sites_solution_hydrogens geom
_atom_sites_solution_primary direct
_atom_sites_solution_secondary difmap
_audit_creation_method SHELXL-97
_cell_angle_alpha 90.00
_cell_angle_beta 105.5720(10)
_cell_angle_gamma 90.00
_cell_formula_units_Z 8
_cell_length_a 20.769(2)
_cell_length_b 11.6795(12)
_cell_length_c 20.382(2)
_cell_measurement_reflns_used 4233
_cell_measurement_temperature 296(2)
_cell_measurement_theta_max 28.15
_cell_measurement_theta_min 2.49
_cell_volume 4762.6(8)
_computing_cell_refinement 'Bruker SMART'
_computing_data_collection 'Bruker SMART'
_computing_data_reduction 'Bruker SAINT'
_computing_molecular_graphics 'Bruker SHELXTL'
_computing_publication_material 'Bruker SHELXTL'
_computing_structure_refinement 'SHELXL-97 (Sheldrick, 1997)'
_computing_structure_solution 'SHELXS-97 (Sheldrick, 1990)'
_diffrn_ambient_temperature 296(2)
_diffrn_measured_fraction_theta_full 0.957
_diffrn_measured_fraction_theta_max 0.957
_diffrn_measurement_device_type 'CCD area detector'
_diffrn_measurement_method 'phi and omega scans'
_diffrn_radiation_monochromator graphite
_diffrn_radiation_source 'fine-focus sealed tube'
_diffrn_radiation_type MoK\a
_diffrn_radiation_wavelength 0.71073
_diffrn_reflns_av_R_equivalents 0.0176
_diffrn_reflns_av_sigmaI/netI 0.0256
_diffrn_reflns_limit_h_max 25
_diffrn_reflns_limit_h_min -25
_diffrn_reflns_limit_k_max 14
_diffrn_reflns_limit_k_min -10
_diffrn_reflns_limit_l_max 22
_diffrn_reflns_limit_l_min -24
_diffrn_reflns_number 9212
_diffrn_reflns_theta_full 25.50
_diffrn_reflns_theta_max 25.50
_diffrn_reflns_theta_min 2.49
_diffrn_standards_number 0
_exptl_absorpt_coefficient_mu 0.984
_exptl_absorpt_correction_T_max 0.8994
_exptl_absorpt_correction_T_min 0.7308
_exptl_absorpt_correction_type multi-scan
_exptl_absorpt_process_details sadabs
_exptl_crystal_colour COLOURLESS
_exptl_crystal_density_diffrn 1.693
_exptl_crystal_density_method 'not measured'
_exptl_crystal_description BLOCK
_exptl_crystal_F_000 2424
_exptl_crystal_size_max 0.34
_exptl_crystal_size_mid 0.21
_exptl_crystal_size_min 0.11
_refine_diff_density_max 1.358
_refine_diff_density_min -0.767
_refine_diff_density_rms 0.097
_refine_ls_extinction_method none
_refine_ls_goodness_of_fit_ref 1.045
_refine_ls_hydrogen_treatment constr
_refine_ls_matrix_type full
_refine_ls_number_parameters 334
_refine_ls_number_reflns 4251
_refine_ls_number_restraints 6
_refine_ls_restrained_S_all 1.059
_refine_ls_R_factor_all 0.0469
_refine_ls_R_factor_gt 0.0407
_refine_ls_shift/su_max 0.001
_refine_ls_shift/su_mean 0.000
_refine_ls_structure_factor_coef Fsqd
_refine_ls_weighting_details 'calc w=1/[\s^2^(Fo^2^)+(0.0547P)^2^+24.1429P] where P=(Fo^2^+2Fc^2^)/3'
_refine_ls_weighting_scheme calc
_refine_ls_wR_factor_gt 0.1053
_refine_ls_wR_factor_ref 0.1098
_reflns_number_gt 3706
_reflns_number_total 4251
_reflns_threshold_expression >2sigma(I)
_cod_data_source_file c3ce40109j.txt
_cod_data_source_block 1
_cod_depositor_comments
;
The following automatic conversions were performed:

'_symmetry_cell_setting' value 'Monoclinic' changed to 'monoclinic'
according to /home/saulius/struct/CIF-dictionaries/cif_core.dic
dictionary named 'cif_core.dic' version 2.4.2 from 2011-04-26.

Automatic conversion script
Id: cif_fix_values 1891 2012-01-12 08:04:46Z andrius 
;
_cod_original_sg_symbol_H-M C2/c
_cod_original_formula_sum 'C24 H19 Cd F3 N3 O5.50'
_cod_database_code 7210115

loop_
_symmetry_equiv_pos_as_xyz
'x, y, z'
'-x, y, -z+1/2'
'x+1/2, y+1/2, z'
'-x+1/2, y+1/2, -z+1/2'
'-x, -y, -z'
'x, -y, z-1/2'
'-x+1/2, -y+1/2, -z'
'x+1/2, -y+1/2, z-1/2'

loop_
_atom_site_label
_atom_site_type_symbol
_atom_site_fract_x
_atom_site_fract_y
_atom_site_fract_z
_atom_site_U_iso_or_equiv
_atom_site_adp_type
_atom_site_occupancy
_atom_site_symmetry_multiplicity
_atom_site_calc_flag
_atom_site_refinement_flags
Cd1 Cd 0.251176(14) 0.35688(2) 0.175834(15) 0.02791(12) Uani 1 1 d .
F1 F 0.4095(2) 0.1826(4) 0.5222(4) 0.151(3) Uani 1 1 d .
F2 F 0.4964(2) 0.2291(4) 0.5009(3) 0.1016(15) Uani 1 1 d .
F3 F 0.4797(4) 0.2881(5) 0.5882(2) 0.187(4) Uani 1 1 d .
N1 N 0.34744(18) 0.2631(3) 0.1479(2) 0.0374(9) Uani 1 1 d .
N2 N 0.26983(19) 0.5057(3) 0.1070(2) 0.0368(8) Uani 1 1 d .
N3 N 0.64906(17) -0.0315(3) 0.16165(19) 0.0359(8) Uani 1 1 d .
O1 O 0.2498(2) 0.3995(4) 0.2985(3) 0.0807(13) Uani 1 1 d U
O2 O 0.3400(3) 0.4280(5) 0.2665(2) 0.0852(16) Uani 1 1 d .
O3 O 0.29212(17) 0.6651(3) 0.31726(17) 0.0428(8) Uani 1 1 d .
O4 O 0.31210(16) 0.7492(3) 0.41740(17) 0.0414(8) Uani 1 1 d .
O6W O 0.4598(6) 0.5461(11) 0.2913(7) 0.133(6) Uani 0.50 1 d P
H1W H 0.4762 0.5939 0.3228 0.200 Uiso 1 1 d R
H2W H 0.4231 0.5097 0.2811 0.200 Uiso 1 1 d R
C1 C 0.4046(2) 0.3204(4) 0.1586(2) 0.0371(10) Uani 1 1 d .
H1 H 0.4042 0.3984 0.1676 0.044 Uiso 1 1 calc R
C2 C 0.4649(2) 0.2705(4) 0.1571(2) 0.0365(10) Uani 1 1 d .
H2 H 0.5034 0.3148 0.1649 0.044 Uiso 1 1 calc R
C3 C 0.4674(2) 0.1541(4) 0.1438(2) 0.0349(10) Uani 1 1 d .
C4 C 0.4065(2) 0.0942(5) 0.1297(3) 0.0499(13) Uani 1 1 d .
H4 H 0.4049 0.0168 0.1186 0.060 Uiso 1 1 calc R
C5 C 0.3490(2) 0.1517(4) 0.1324(3) 0.0504(14) Uani 1 1 d .
H5 H 0.3092 0.1107 0.1228 0.061 Uiso 1 1 calc R
C6 C 0.5306(2) 0.0934(4) 0.1473(2) 0.0334(9) Uani 1 1 d .
C7 C 0.5901(2) 0.1255(4) 0.1927(2) 0.0393(11) Uani 1 1 d .
H7 H 0.5918 0.1906 0.2194 0.047 Uiso 1 1 calc R
C8 C 0.6467(2) 0.0616(4) 0.1986(2) 0.0412(11) Uani 1 1 d .
H8 H 0.6858 0.0846 0.2303 0.049 Uiso 1 1 calc R
C9 C 0.5928(2) -0.0590(4) 0.1149(3) 0.0467(12) Uani 1 1 d .
H9 H 0.5936 -0.1204 0.0862 0.056 Uiso 1 1 calc R
C10 C 0.5338(2) -0.0012(4) 0.1071(3) 0.0496(13) Uani 1 1 d .
H10 H 0.4956 -0.0256 0.0747 0.060 Uiso 1 1 calc R
C11 C 0.2468(3) 0.4964(4) 0.0395(3) 0.0446(11) Uani 1 1 d .
H11 H 0.2354 0.4241 0.0208 0.053 Uiso 1 1 calc R
C12 C 0.2391(3) 0.5894(4) -0.0040(3) 0.0414(11) Uani 1 1 d .
H12 H 0.2234 0.5787 -0.0508 0.050 Uiso 1 1 calc R
C13 C 0.2547(2) 0.6988(4) 0.0224(2) 0.0347(10) Uani 1 1 d .
C14 C 0.2793(3) 0.7070(4) 0.0927(3) 0.0504(13) Uani 1 1 d .
H14 H 0.2915 0.7779 0.1130 0.061 Uiso 1 1 calc R
C15 C 0.2855(3) 0.6102(4) 0.1319(3) 0.0484(12) Uani 1 1 d .
H15 H 0.3017 0.6182 0.1789 0.058 Uiso 1 1 calc R
C16 C 0.3093(3) 0.4281(4) 0.3102(3) 0.0502(14) Uani 1 1 d .
C17 C 0.3471(2) 0.4526(4) 0.3837(2) 0.0323(9) Uani 1 1 d .
C18 C 0.3790(2) 0.3595(4) 0.4206(2) 0.0378(10) Uani 1 1 d .
H18 H 0.3761 0.2880 0.3999 0.045 Uiso 1 1 calc R
C19 C 0.4153(2) 0.3719(4) 0.4885(2) 0.0404(11) Uani 1 1 d .
C20 C 0.4193(2) 0.4768(4) 0.5202(2) 0.0436(11) Uani 1 1 d .
H20 H 0.4434 0.4849 0.5655 0.052 Uiso 1 1 calc R
C21 C 0.3870(2) 0.5699(4) 0.4838(2) 0.0392(10) Uani 1 1 d .
H21 H 0.3895 0.6407 0.5051 0.047 Uiso 1 1 calc R
C22 C 0.3508(2) 0.5596(4) 0.4156(2) 0.0297(9) Uani 1 1 d .
C23 C 0.3161(2) 0.6652(4) 0.3809(2) 0.0311(9) Uani 1 1 d .
C24 C 0.4488(3) 0.2695(5) 0.5260(3) 0.0512(13) Uani 1 1 d .
O7W O 0.4241(10) 0.8076(19) 0.2357(9) 0.470(17) Uani 1 1 d .
H4W H 0.4332 0.7397 0.2503 0.705 Uiso 1 1 d R
H9W H 0.3953 0.8477 0.2074 0.705 Uiso 1 1 d R

loop_
_atom_site_aniso_label
_atom_site_aniso_U_11
_atom_site_aniso_U_22
_atom_site_aniso_U_33
_atom_site_aniso_U_23
_atom_site_aniso_U_13
_atom_site_aniso_U_12
Cd1 0.02779(18) 0.02231(18) 0.0325(2) 0.00097(12) 0.00611(12) 0.00280(11)
F1 0.066(3) 0.094(3) 0.277(8) 0.123(5) 0.015(4) 0.010(2)
F2 0.084(3) 0.091(3) 0.139(4) 0.053(3) 0.046(3) 0.051(2)
F3 0.339(10) 0.108(4) 0.055(3) 0.006(3) -0.047(4) 0.122(6)
N1 0.0328(19) 0.036(2) 0.042(2) -0.0027(17) 0.0076(16) 0.0088(16)
N2 0.039(2) 0.030(2) 0.042(2) 0.0087(16) 0.0100(17) 0.0047(16)
N3 0.0287(18) 0.036(2) 0.040(2) -0.0070(17) 0.0048(15) 0.0045(15)
O1 0.0809(15) 0.0779(15) 0.0787(15) 0.0043(10) 0.0138(10) -0.0054(10)
O2 0.112(4) 0.104(4) 0.034(2) -0.011(2) 0.010(2) 0.046(3)
O3 0.052(2) 0.0349(17) 0.0389(19) 0.0065(14) 0.0084(15) 0.0093(15)
O4 0.0474(18) 0.0271(16) 0.0468(19) -0.0038(14) 0.0074(15) 0.0021(14)
O6W 0.120(9) 0.138(11) 0.176(12) -0.101(10) 0.098(9) -0.069(8)
C1 0.043(2) 0.026(2) 0.046(3) 0.004(2) 0.020(2) 0.0089(19)
C2 0.033(2) 0.032(2) 0.045(3) 0.002(2) 0.0121(19) 0.0041(18)
C3 0.030(2) 0.037(2) 0.035(2) -0.0056(19) 0.0053(18) 0.0065(18)
C4 0.033(2) 0.039(3) 0.075(4) -0.021(3) 0.008(2) 0.002(2)
C5 0.030(2) 0.046(3) 0.072(4) -0.022(3) 0.007(2) 0.004(2)
C6 0.029(2) 0.030(2) 0.040(2) -0.0059(19) 0.0078(18) 0.0051(17)
C7 0.036(2) 0.036(2) 0.043(3) -0.013(2) 0.006(2) 0.0033(19)
C8 0.032(2) 0.042(3) 0.045(3) -0.013(2) 0.001(2) 0.003(2)
C9 0.034(2) 0.042(3) 0.058(3) -0.021(2) 0.002(2) 0.007(2)
C10 0.030(2) 0.048(3) 0.062(3) -0.026(3) -0.004(2) 0.004(2)
C11 0.062(3) 0.026(2) 0.046(3) 0.003(2) 0.016(2) 0.000(2)
C12 0.056(3) 0.030(2) 0.036(2) 0.003(2) 0.009(2) 0.003(2)
C13 0.034(2) 0.029(2) 0.043(3) 0.004(2) 0.0124(19) 0.0024(18)
C14 0.073(4) 0.028(2) 0.045(3) 0.004(2) 0.006(3) -0.006(2)
C15 0.068(3) 0.035(3) 0.037(3) 0.006(2) 0.004(2) -0.003(2)
C16 0.069(4) 0.023(2) 0.045(3) 0.007(2) -0.008(3) 0.010(2)
C17 0.035(2) 0.029(2) 0.030(2) 0.0027(18) 0.0055(17) 0.0031(18)
C18 0.047(3) 0.030(2) 0.036(2) 0.0027(19) 0.010(2) 0.0082(19)
C19 0.038(2) 0.045(3) 0.037(3) 0.011(2) 0.0074(19) 0.007(2)
C20 0.047(3) 0.046(3) 0.031(2) 0.002(2) -0.002(2) 0.004(2)
C21 0.043(2) 0.034(2) 0.037(2) -0.005(2) 0.004(2) -0.001(2)
C22 0.030(2) 0.027(2) 0.033(2) 0.0023(18) 0.0092(17) -0.0024(17)
C23 0.0245(19) 0.028(2) 0.041(3) 0.0014(19) 0.0091(18) -0.0033(16)
C24 0.055(3) 0.048(3) 0.047(3) 0.015(2) 0.006(2) 0.011(3)
O7W 0.54(3) 0.54(3) 0.279(18) -0.22(2) 0.01(2) 0.27(3)

loop_
_atom_type_symbol
_atom_type_description
_atom_type_scat_dispersion_real
_atom_type_scat_dispersion_imag
_atom_type_scat_source
C C 0.0033 0.0016 'International Tables Vol C Tables 4.2.6.8 and 6.1.1.4'
H H 0.0000 0.0000 'International Tables Vol C Tables 4.2.6.8 and 6.1.1.4'
N N 0.0061 0.0033 'International Tables Vol C Tables 4.2.6.8 and 6.1.1.4'
O O 0.0106 0.0060 'International Tables Vol C Tables 4.2.6.8 and 6.1.1.4'
Cd Cd -0.8075 1.2024 'International Tables Vol C Tables 4.2.6.8 and 6.1.1.4'
F F 0.0171 0.0103 'International Tables Vol C Tables 4.2.6.8 and 6.1.1.4'

loop_
_geom_angle_atom_site_label_1
_geom_angle_atom_site_label_2
_geom_angle_atom_site_label_3
_geom_angle
_geom_angle_site_symmetry_1
_geom_angle_site_symmetry_3
N2 Cd1 O4 93.41(12) . 4_545
N2 Cd1 O2 89.31(16) . .
O4 Cd1 O2 163.17(14) 4_545 .
N2 Cd1 O3 147.75(13) . 4_545
O4 Cd1 O3 54.65(11) 4_545 4_545
O2 Cd1 O3 119.81(15) . 4_545
N2 Cd1 N3 79.04(13) . 3_455
O4 Cd1 N3 84.90(11) 4_545 3_455
O2 Cd1 N3 111.92(14) . 3_455
O3 Cd1 N3 100.12(12) 4_545 3_455
N2 Cd1 N1 85.23(13) . .
O4 Cd1 N1 83.61(12) 4_545 .
O2 Cd1 N1 80.07(14) . .
O3 Cd1 N1 86.54(12) 4_545 .
N3 Cd1 N1 159.90(13) 3_455 .
N2 Cd1 O1 119.38(15) . .
O4 Cd1 O1 137.78(14) 4_545 .
O2 Cd1 O1 51.90(16) . .
O3 Cd1 O1 91.23(14) 4_545 .
N3 Cd1 O1 76.97(14) 3_455 .
N1 Cd1 O1 122.15(14) . .
N2 Cd1 C23 120.43(14) . 4_545
O4 Cd1 C23 27.19(12) 4_545 4_545
O2 Cd1 C23 144.77(16) . 4_545
O3 Cd1 C23 27.47(12) 4_545 4_545
N3 Cd1 C23 93.32(12) 3_455 4_545
N1 Cd1 C23 83.86(12) . 4_545
O1 Cd1 C23 115.81(15) . 4_545
C1 N1 C5 116.7(4) . .
C1 N1 Cd1 118.7(3) . .
C5 N1 Cd1 123.8(3) . .
C15 N2 C11 116.9(4) . .
C15 N2 Cd1 121.2(3) . .
C11 N2 Cd1 119.2(3) . .
C8 N3 C9 116.3(4) . .
C8 N3 Cd1 122.1(3) . 3_545
C9 N3 Cd1 121.6(3) . 3_545
C16 O1 Cd1 88.2(4) . .
C16 O2 Cd1 96.8(4) . .
C23 O3 Cd1 89.4(3) . 4
C23 O4 Cd1 92.9(3) . 4
H1W O6W H2W 131.6 . .
N1 C1 C2 123.8(4) . .
N1 C1 H1 118.1 . .
C2 C1 H1 118.1 . .
C1 C2 C3 119.7(4) . .
C1 C2 H2 120.1 . .
C3 C2 H2 120.1 . .
C2 C3 C4 116.6(4) . .
C2 C3 C6 122.7(4) . .
C4 C3 C6 120.6(4) . .
C5 C4 C3 119.2(5) . .
C5 C4 H4 120.4 . .
C3 C4 H4 120.4 . .
N1 C5 C4 123.8(5) . .
N1 C5 H5 118.1 . .
C4 C5 H5 118.1 . .
C7 C6 C10 115.8(4) . .
C7 C6 C3 121.7(4) . .
C10 C6 C3 122.5(4) . .
C8 C7 C6 120.2(4) . .
C8 C7 H7 119.9 . .
C6 C7 H7 119.9 . .
N3 C8 C7 123.8(4) . .
N3 C8 H8 118.1 . .
C7 C8 H8 118.1 . .
N3 C9 C10 123.4(4) . .
N3 C9 H9 118.3 . .
C10 C9 H9 118.3 . .
C9 C10 C6 120.4(4) . .
C9 C10 H10 119.8 . .
C6 C10 H10 119.8 . .
N2 C11 C12 123.0(5) . .
N2 C11 H11 118.5 . .
C12 C11 H11 118.5 . .
C11 C12 C13 119.9(5) . .
C11 C12 H12 120.0 . .
C13 C12 H12 120.0 . .
C14 C13 C12 116.4(4) . .
C14 C13 C13 122.0(5) . 7_565
C12 C13 C13 121.6(5) . 7_565
C15 C14 C13 119.8(5) . .
C15 C14 H14 120.1 . .
C13 C14 H14 120.1 . .
N2 C15 C14 124.0(5) . .
N2 C15 H15 118.0 . .
C14 C15 H15 118.0 . .
O2 C16 O1 123.1(6) . .
O2 C16 C17 118.9(5) . .
O1 C16 C17 117.6(6) . .
C18 C17 C22 119.3(4) . .
C18 C17 C16 115.7(4) . .
C22 C17 C16 125.1(4) . .
C17 C18 C19 120.7(4) . .
C17 C18 H18 119.7 . .
C19 C18 H18 119.7 . .
C20 C19 C18 120.5(4) . .
C20 C19 C24 120.8(5) . .
C18 C19 C24 118.7(5) . .
C19 C20 C21 119.1(4) . .
C19 C20 H20 120.4 . .
C21 C20 H20 120.4 . .
C20 C21 C22 121.4(4) . .
C20 C21 H21 119.3 . .
C22 C21 H21 119.3 . .
C21 C22 C17 119.1(4) . .
C21 C22 C23 117.4(4) . .
C17 C22 C23 123.5(4) . .
O4 C23 O3 123.0(4) . .
O4 C23 C22 117.6(4) . .
O3 C23 C22 119.4(4) . .
O4 C23 Cd1 59.9(2) . 4
O3 C23 Cd1 63.1(2) . 4
C22 C23 Cd1 176.2(3) . 4
F3 C24 F1 109.5(6) . .
F3 C24 F2 102.5(6) . .
F1 C24 F2 102.9(6) . .
F3 C24 C19 114.6(5) . .
F1 C24 C19 113.6(5) . .
F2 C24 C19 112.6(5) . .
H4W O7W H9W 143.2 . .

loop_
_geom_bond_atom_site_label_1
_geom_bond_atom_site_label_2
_geom_bond_distance
_geom_bond_site_symmetry_2
Cd1 N2 2.331(4) .
Cd1 O4 2.362(3) 4_545
Cd1 O2 2.383(5) .
Cd1 O3 2.432(3) 4_545
Cd1 N3 2.439(3) 3_455
Cd1 N1 2.476(4) .
Cd1 O1 2.557(5) .
Cd1 C23 2.727(4) 4_545
F1 C24 1.292(7) .
F2 C24 1.316(7) .
F3 C24 1.277(7) .
N1 C1 1.328(6) .
N1 C5 1.342(6) .
N2 C15 1.329(6) .
N2 C11 1.335(6) .
N3 C8 1.332(6) .
N3 C9 1.334(6) .
N3 Cd1 2.439(3) 3_545
O1 C16 1.239(7) .
O2 C16 1.226(7) .
O3 C23 1.258(5) .
O3 Cd1 2.432(3) 4
O4 C23 1.248(5) .
O4 Cd1 2.362(3) 4
O6W H1W 0.8500 .
O6W H2W 0.8501 .
C1 C2 1.390(6) .
C1 H1 0.9300 .
C2 C3 1.390(6) .
C2 H2 0.9300 .
C3 C4 1.406(7) .
C3 C6 1.476(6) .
C4 C5 1.384(7) .
C4 H4 0.9300 .
C5 H5 0.9300 .
C6 C7 1.384(6) .
C6 C10 1.387(6) .
C7 C8 1.370(6) .
C7 H7 0.9300 .
C8 H8 0.9300 .
C9 C10 1.370(6) .
C9 H9 0.9300 .
C10 H10 0.9300 .
C11 C12 1.384(7) .
C11 H11 0.9300 .
C12 C13 1.391(7) .
C12 H12 0.9300 .
C13 C14 1.389(7) .
C13 C13 1.485(9) 7_565
C14 C15 1.370(7) .
C14 H14 0.9300 .
C15 H15 0.9300 .
C16 C17 1.520(7) .
C17 C18 1.385(6) .
C17 C22 1.403(6) .
C18 C19 1.394(7) .
C18 H18 0.9300 .
C19 C20 1.377(7) .
C19 C24 1.488(7) .
C20 C21 1.384(7) .
C20 H20 0.9300 .
C21 C22 1.396(6) .
C21 H21 0.9300 .
C22 C23 1.505(6) .
C23 Cd1 2.727(4) 4
O7W H4W 0.8500 .
O7W H9W 0.8500 .

loop_
_geom_hbond_atom_site_label_D
_geom_hbond_atom_site_label_H
_geom_hbond_atom_site_label_A
_geom_hbond_distance_DH
_geom_hbond_distance_HA
_geom_hbond_distance_DA
_geom_hbond_angle_DHA
_geom_hbond_site_symmetry_A
O7W H4W O6W 0.85 2.42 3.27(3) 179.6 .
O6W H1W F3 0.85 2.27 3.115(12) 176.3 5_666
O6W H2W O2 0.85 1.92 2.771(12) 175.0 .

loop_
_geom_torsion_atom_site_label_1
_geom_torsion_atom_site_label_2
_geom_torsion_atom_site_label_3
_geom_torsion_atom_site_label_4
_geom_torsion
_geom_torsion_site_symmetry_1
_geom_torsion_site_symmetry_4
N2 Cd1 N1 C1 53.2(3) . .
O4 Cd1 N1 C1 147.2(3) 4_545 .
O2 Cd1 N1 C1 -36.9(4) . .
O3 Cd1 N1 C1 -158.0(3) 4_545 .
N3 Cd1 N1 C1 91.7(5) 3_455 .
O1 Cd1 N1 C1 -68.7(4) . .
C23 Cd1 N1 C1 174.6(4) 4_545 .
N2 Cd1 N1 C5 -137.3(4) . .
O4 Cd1 N1 C5 -43.3(4) 4_545 .
O2 Cd1 N1 C5 132.6(4) . .
O3 Cd1 N1 C5 11.5(4) 4_545 .
N3 Cd1 N1 C5 -98.8(5) 3_455 .
O1 Cd1 N1 C5 100.8(4) . .
C23 Cd1 N1 C5 -15.9(4) 4_545 .
O4 Cd1 N2 C15 158.2(4) 4_545 .
O2 Cd1 N2 C15 -38.4(4) . .
O3 Cd1 N2 C15 165.7(3) 4_545 .
N3 Cd1 N2 C15 74.0(4) 3_455 .
N1 Cd1 N2 C15 -118.5(4) . .
O1 Cd1 N2 C15 5.9(4) . .
C23 Cd1 N2 C15 161.5(4) 4_545 .
O4 Cd1 N2 C11 -2.9(4) 4_545 .
O2 Cd1 N2 C11 160.5(4) . .
O3 Cd1 N2 C11 4.7(5) 4_545 .
N3 Cd1 N2 C11 -87.0(4) 3_455 .
N1 Cd1 N2 C11 80.4(4) . .
O1 Cd1 N2 C11 -155.1(3) . .
C23 Cd1 N2 C11 0.4(4) 4_545 .
N2 Cd1 O1 C16 -63.5(4) . .
O4 Cd1 O1 C16 160.3(3) 4_545 .
O2 Cd1 O1 C16 -0.8(3) . .
O3 Cd1 O1 C16 127.1(3) 4_545 .
N3 Cd1 O1 C16 -132.8(4) 3_455 .
N1 Cd1 O1 C16 40.4(4) . .
C23 Cd1 O1 C16 139.9(3) 4_545 .
N2 Cd1 O2 C16 130.1(4) . .
O4 Cd1 O2 C16 -130.3(5) 4_545 .
O3 Cd1 O2 C16 -64.5(4) 4_545 .
N3 Cd1 O2 C16 52.2(4) 3_455 .
N1 Cd1 O2 C16 -144.6(4) . .
O1 Cd1 O2 C16 0.8(3) . .
C23 Cd1 O2 C16 -80.5(4) 4_545 .
C5 N1 C1 C2 -2.7(7) . .
Cd1 N1 C1 C2 167.6(4) . .
N1 C1 C2 C3 0.0(7) . .
C1 C2 C3 C4 2.6(7) . .
C1 C2 C3 C6 -174.6(4) . .
C2 C3 C4 C5 -2.6(8) . .
C6 C3 C4 C5 174.6(5) . .
C1 N1 C5 C4 2.7(8) . .
Cd1 N1 C5 C4 -167.0(5) . .
C3 C4 C5 N1 -0.1(9) . .
C2 C3 C6 C7 32.3(7) . .
C4 C3 C6 C7 -144.8(5) . .
C2 C3 C6 C10 -149.9(5) . .
C4 C3 C6 C10 33.0(7) . .
C10 C6 C7 C8 -3.4(7) . .
C3 C6 C7 C8 174.6(5) . .
C9 N3 C8 C7 2.7(8) . .
Cd1 N3 C8 C7 -179.1(4) 3_545 .
C6 C7 C8 N3 1.2(8) . .
C8 N3 C9 C10 -4.4(8) . .
Cd1 N3 C9 C10 177.4(4) 3_545 .
N3 C9 C10 C6 2.2(9) . .
C7 C6 C10 C9 1.8(8) . .
C3 C6 C10 C9 -176.1(5) . .
C15 N2 C11 C12 0.0(8) . .
Cd1 N2 C11 C12 161.9(4) . .
N2 C11 C12 C13 -0.9(8) . .
C11 C12 C13 C14 1.5(7) . .
C11 C12 C13 C13 -178.2(5) . 7_565
C12 C13 C14 C15 -1.3(8) . .
C13 C13 C14 C15 178.4(5) 7_565 .
C11 N2 C15 C14 0.1(8) . .
Cd1 N2 C15 C14 -161.3(4) . .
C13 C14 C15 N2 0.6(9) . .
Cd1 O2 C16 O1 -1.6(6) . .
Cd1 O2 C16 C17 171.8(3) . .
Cd1 O1 C16 O2 1.5(6) . .
Cd1 O1 C16 C17 -172.0(4) . .
O2 C16 C17 C18 -84.0(6) . .
O1 C16 C17 C18 89.8(6) . .
O2 C16 C17 C22 97.0(6) . .
O1 C16 C17 C22 -89.2(6) . .
C22 C17 C18 C19 -1.0(7) . .
C16 C17 C18 C19 179.8(5) . .
C17 C18 C19 C20 0.9(7) . .
C17 C18 C19 C24 -179.8(5) . .
C18 C19 C20 C21 -0.2(8) . .
C24 C19 C20 C21 -179.5(5) . .
C19 C20 C21 C22 -0.3(7) . .
C20 C21 C22 C17 0.1(7) . .
C20 C21 C22 C23 178.7(4) . .
C18 C17 C22 C21 0.5(6) . .
C16 C17 C22 C21 179.6(5) . .
C18 C17 C22 C23 -177.9(4) . .
C16 C17 C22 C23 1.1(7) . .
Cd1 O4 C23 O3 2.4(4) 4 .
Cd1 O4 C23 C22 -176.8(3) 4 .
Cd1 O3 C23 O4 -2.4(4) 4 .
Cd1 O3 C23 C22 176.9(3) 4 .
C21 C22 C23 O4 -12.1(6) . .
C17 C22 C23 O4 166.4(4) . .
C21 C22 C23 O3 168.7(4) . .
C17 C22 C23 O3 -12.9(6) . .
C21 C22 C23 Cd1 -59(5) . 4
C17 C22 C23 Cd1 119(5) . 4
C20 C19 C24 F3 0.7(9) . .
C18 C19 C24 F3 -178.6(6) . .
C20 C19 C24 F1 127.5(6) . .
C18 C19 C24 F1 -51.7(8) . .
C20 C19 C24 F2 -116.0(6) . .
C18 C19 C24 F2 64.7(7) . .
